data_1574237
loop_
_publ_author_name
'R., Nandini'
'Kempegowda, Byresh B.'
'Srinivasa, Sudhanva M.'
'Kshirsagar, Umesh A.'
'Malecki, Jan Grzegorz'
'Patil, Siddappa A.'
'Shaikh, Shoyebmohamad F.'
'Mane, Manoj V.'
'Dateer, Ramesh B.'

_publ_section_title
;
 Sustainable copper nanocomposite for multicomponent synthesis of triazolo
 quinolines and triazolyl benzamide derivatives and their bioactivity
 study
;
_journal_issue 9
_journal_name_full 'Catalysis Science &amp; Technology'
_journal_page_first 2878
_journal_page_last 2887
_journal_paper_doi 10.1039/D4CY01225A
_journal_volume 15
_journal_year 2025
_chemical_formula_moiety 'C21 H15 F N4 O'
_chemical_formula_sum 'C21 H15 F N4 O'
_chemical_formula_weight 358.37
_space_group_crystal_system triclinic
_space_group_IT_number 2
_space_group_name_Hall '-P 1'
_space_group_name_H-M_alt 'P -1'
_atom_sites_solution_hydrogens mixed
_atom_sites_solution_primary direct
_audit_creation_date 2024-01-25
_audit_creation_method
;
Olex2 1.5
(compiled 2023.08.24 svn.re1ec1418 for OlexSys, GUI svn.r6817)
;
_audit_update_record
;
2024-08-14 deposited with the CCDC.	2025-03-10 downloaded from the CCDC.
;
_cell_angle_alpha 101.580(10)
_cell_angle_beta 91.165(9)
_cell_angle_gamma 107.833(11)
_cell_formula_units_Z 2
_cell_length_a 7.6099(9)
_cell_length_b 9.9948(13)
_cell_length_c 12.3384(12)
_cell_measurement_reflns_used 2701
_cell_measurement_temperature 295(2)
_cell_measurement_theta_max 28.7960
_cell_measurement_theta_min 4.2050
_cell_volume 871.80(19)
_computing_cell_refinement 'CrysAlisPro 1.171.42.49 (Rigaku OD, 2022)'
_computing_data_collection 'CrysAlisPro 1.171.42.49 (Rigaku OD, 2022)'
_computing_data_reduction 'CrysAlisPro 1.171.42.49 (Rigaku OD, 2022)'
_computing_molecular_graphics 'Olex2 1.5 (Dolomanov et al., 2009)'
_computing_publication_material 'Olex2 1.5 (Dolomanov et al., 2009)'
_computing_structure_refinement 'SHELXL 2018/3 (Sheldrick, 2015)'
_diffrn_ambient_temperature 295(2)
_diffrn_detector 'CCD plate'
_diffrn_detector_area_resol_mean 10.4015
_diffrn_detector_type Atlas
_diffrn_measured_fraction_theta_full 0.997
_diffrn_measured_fraction_theta_max 0.856
_diffrn_measurement_details
;
List of Runs (angles in degrees, time in seconds):

  # Type    Start    End  Width  t~exp~   \w     \q     \k     \f   Frames
#--------------------------------------------------------------------------
  1  \w    -63.00  35.00   1.00   50.34    --   10.84 -38.00-120.00   98
  2  \w    -39.00   4.00   1.00   50.34    --   10.84 115.00 -84.00   43
  3  \w    -20.00  13.00   1.00   50.34    --   10.84  77.00  30.00   33
  4  \w    -57.00  27.00   1.00   50.34    --   10.84 -57.00  30.00   84
  5  \w    -17.00  81.00   1.00   50.34    --   10.84  57.00-180.00   98
;
_diffrn_measurement_device 'four-circle diffractometer'
_diffrn_measurement_device_type 'Xcalibur, Atlas, Gemini ultra'
_diffrn_measurement_method '\w scans'
_diffrn_orient_matrix_type 'CrysAlisPro convention (1999,Acta A55,543-557)'
_diffrn_orient_matrix_UB_11 0.0663940000
_diffrn_orient_matrix_UB_12 0.0238391000
_diffrn_orient_matrix_UB_13 -0.0372611000
_diffrn_orient_matrix_UB_21 -0.0574033000
_diffrn_orient_matrix_UB_22 -0.0524836000
_diffrn_orient_matrix_UB_23 -0.0446287000
_diffrn_orient_matrix_UB_31 -0.0442472000
_diffrn_orient_matrix_UB_32 0.0501047000
_diffrn_orient_matrix_UB_33 -0.0094927000
_diffrn_radiation_monochromator graphite
_diffrn_radiation_probe x-ray
_diffrn_radiation_type 'Mo K\a'
_diffrn_radiation_wavelength 0.71073
_diffrn_reflns_av_R_equivalents 0.0274
_diffrn_reflns_av_unetI/netI 0.0423
_diffrn_reflns_Laue_measured_fraction_full 0.997
_diffrn_reflns_Laue_measured_fraction_max 0.856
_diffrn_reflns_limit_h_max 9
_diffrn_reflns_limit_h_min -7
_diffrn_reflns_limit_k_max 13
_diffrn_reflns_limit_k_min -12
_diffrn_reflns_limit_l_max 16
_diffrn_reflns_limit_l_min -15
_diffrn_reflns_number 8639
_diffrn_reflns_point_group_measured_fraction_full 0.997
_diffrn_reflns_point_group_measured_fraction_max 0.856
_diffrn_reflns_theta_full 25.242
_diffrn_reflns_theta_max 29.507
_diffrn_reflns_theta_min 3.416
_diffrn_source 'fine-focus sealed X-ray tube'
_diffrn_source_type 'Enhance (Mo) X-ray Source'
_exptl_absorpt_coefficient_mu 0.095
_exptl_absorpt_correction_T_max 1.00000
_exptl_absorpt_correction_T_min 0.72083
_exptl_absorpt_correction_type multi-scan
_exptl_absorpt_process_details
;
CrysAlisPro 1.171.42.49 (Rigaku Oxford Diffraction, 2022)
Empirical absorption correction using spherical harmonics,
implemented in SCALE3 ABSPACK scaling algorithm.
;
_exptl_crystal_colour colourless
_exptl_crystal_colour_primary colourless
_exptl_crystal_density_diffrn 1.365
_exptl_crystal_description plate
_exptl_crystal_F_000 372
_exptl_crystal_size_max 0.17
_exptl_crystal_size_mid 0.1
_exptl_crystal_size_min 0.06
_refine_diff_density_max 0.149
_refine_diff_density_min -0.181
_refine_diff_density_rms 0.034
_refine_ls_extinction_method none
_refine_ls_goodness_of_fit_ref 1.011
_refine_ls_hydrogen_treatment mixed
_refine_ls_matrix_type full
_refine_ls_number_parameters 248
_refine_ls_number_reflns 4170
_refine_ls_number_restraints 0
_refine_ls_restrained_S_all 1.011
_refine_ls_R_factor_all 0.0866
_refine_ls_R_factor_gt 0.0488
_refine_ls_shift/su_max 0.000
_refine_ls_shift/su_mean 0.000
_refine_ls_structure_factor_coef Fsqd
_refine_ls_weighting_details 'w=1/[\s^2^(Fo^2^)+(0.0406P)^2^+0.1192P] where P=(Fo^2^+2Fc^2^)/3'
_refine_ls_weighting_scheme calc
_refine_ls_wR_factor_gt 0.0956
_refine_ls_wR_factor_ref 0.1154
_reflns_Friedel_coverage 0.000
_reflns_number_gt 2677
_reflns_number_total 4170
_reflns_threshold_expression 'I > 2\s(I)'
_cod_data_source_file d4cy01225a2.cif
_cod_data_source_block nr154
_cod_depositor_comments 'Adding full bibliography for 1574234--1574238.cif.'
_cod_original_cell_volume 871.81(18)
_cod_database_code 1574237
_shelx_shelxl_version_number 2018/3
_chemical_oxdiff_formula 'C21 H15 F1 N4 O1'
_shelx_space_group_comment
;
The symmetry employed for this shelxl refinement is uniquely defined
by the following loop, which should always be used as a source of
symmetry information in preference to the above space-group names.
They are only intended as comments.
;
_olex2_refinement_description
;
1.a Aromatic/amide H refined with riding coordinates:
 C1(H1), C4(H4A), C5(H5), C7(H7), C8(H8), C11(H11), C12(H12), C13(H13),
 C14(H14), C17(H17), C18(H18), C19(H19), C20(H20), C21(H21)
;
_olex2_submission_special_instructions 'No special instructions were received'
_oxdiff_exptl_absorpt_empirical_details
;
Empirical correction (ABSPACK) includes:
- Absorption correction using spherical harmonics
- Frame scaling
;
_oxdiff_exptl_absorpt_empirical_full_max 1.253
_oxdiff_exptl_absorpt_empirical_full_min 0.819

loop_
_space_group_symop_operation_xyz
'x, y, z'
'-x, -y, -z'

loop_
_atom_site_label
_atom_site_type_symbol
_atom_site_fract_x
_atom_site_fract_y
_atom_site_fract_z
_atom_site_U_iso_or_equiv
_atom_site_adp_type
_atom_site_occupancy
_atom_site_site_symmetry_order
_atom_site_calc_flag
_atom_site_refinement_flags_posn
_atom_site_refinement_flags_adp
_atom_site_refinement_flags_occupancy
_atom_site_disorder_assembly
_atom_site_disorder_group
F1 F 1.1774(2) 0.7838(2) 0.94606(13) 0.1361(7) Uani 1 1 d . . . . .
O1 O 0.2879(2) -0.03221(12) 0.54819(10) 0.0629(4) Uani 1 1 d . . . . .
N1 N 0.56156(18) 0.31156(12) 0.42376(10) 0.0388(3) Uani 1 1 d . . . . .
N2 N 0.60408(19) 0.43957(13) 0.39309(11) 0.0443(3) Uani 1 1 d . . . . .
N3 N 0.72308(19) 0.53338(13) 0.47085(11) 0.0437(3) Uani 1 1 d . . . . .
N4 N 0.28945(19) 0.19932(14) 0.59339(11) 0.0414(3) Uani 1 1 d . . . . .
H4 H 0.276(2) 0.2691(19) 0.5662(15) 0.056(5) Uiso 1 1 d . . . . .
C1 C 0.6572(2) 0.32546(15) 0.52034(13) 0.0394(4) Uani 1 1 d . . . . .
H1 H 0.655108 0.253174 0.557905 0.047 Uiso 1 1 calc R U . . .
C2 C 0.7577(2) 0.46756(15) 0.55171(13) 0.0387(4) Uani 1 1 d . . . . .
C3 C 0.8729(2) 0.54906(16) 0.65411(14) 0.0425(4) Uani 1 1 d . . . . .
C4 C 0.9960(2) 0.68600(17) 0.66030(16) 0.0531(5) Uani 1 1 d . . . . .
H4A H 1.009644 0.724900 0.597355 0.064 Uiso 1 1 calc R U . . .
C5 C 1.0978(3) 0.7647(2) 0.7581(2) 0.0711(6) Uani 1 1 d . . . . .
H5 H 1.179803 0.856537 0.761898 0.085 Uiso 1 1 calc R U . . .
C6 C 1.0770(3) 0.7071(3) 0.8486(2) 0.0808(7) Uani 1 1 d . . . . .
C7 C 0.9579(4) 0.5725(3) 0.84673(18) 0.0839(7) Uani 1 1 d . . . . .
H7 H 0.946599 0.535087 0.910362 0.101 Uiso 1 1 calc R U . . .
C8 C 0.8548(3) 0.4935(2) 0.74865(16) 0.0628(5) Uani 1 1 d . . . . .
H8 H 0.772439 0.402137 0.746143 0.075 Uiso 1 1 calc R U . . .
C9 C 0.4213(2) 0.19157(15) 0.35573(13) 0.0402(4) Uani 1 1 d . . . . .
C10 C 0.2974(2) 0.08667(15) 0.40075(13) 0.0414(4) Uani 1 1 d . . . . .
C11 C 0.1685(2) -0.02624(17) 0.32708(15) 0.0533(5) Uani 1 1 d . . . . .
H11 H 0.087692 -0.099597 0.354724 0.064 Uiso 1 1 calc R U . . .
C12 C 0.1569(3) -0.0327(2) 0.21521(17) 0.0634(5) Uani 1 1 d . . . . .
H12 H 0.067306 -0.108322 0.168172 0.076 Uiso 1 1 calc R U . . .
C13 C 0.2782(3) 0.0729(2) 0.17269(16) 0.0617(5) Uani 1 1 d . . . . .
H13 H 0.270368 0.069308 0.096793 0.074 Uiso 1 1 calc R U . . .
C14 C 0.4118(3) 0.18424(18) 0.24273(14) 0.0523(4) Uani 1 1 d . . . . .
H14 H 0.495678 0.254571 0.213729 0.063 Uiso 1 1 calc R U . . .
C15 C 0.2934(2) 0.07984(15) 0.52097(14) 0.0425(4) Uani 1 1 d . . . . .
C16 C 0.3174(2) 0.22648(16) 0.71030(13) 0.0427(4) Uani 1 1 d . . . . .
C17 C 0.2609(3) 0.33634(17) 0.77134(14) 0.0541(5) Uani 1 1 d . . . . .
H17 H 0.201520 0.385860 0.735243 0.065 Uiso 1 1 calc R U . . .
C18 C 0.2927(3) 0.3718(2) 0.88476(16) 0.0729(6) Uani 1 1 d . . . . .
H18 H 0.255800 0.446259 0.925041 0.088 Uiso 1 1 calc R U . . .
C19 C 0.3781(4) 0.2990(2) 0.93976(18) 0.0812(7) Uani 1 1 d . . . . .
H19 H 0.397453 0.322678 1.016842 0.097 Uiso 1 1 calc R U . . .
C20 C 0.4346(3) 0.1910(2) 0.87954(18) 0.0749(6) Uani 1 1 d . . . . .
H20 H 0.493538 0.141751 0.916240 0.090 Uiso 1 1 calc R U . . .
C21 C 0.4053(3) 0.15436(19) 0.76548(16) 0.0575(5) Uani 1 1 d . . . . .
H21 H 0.444657 0.081030 0.725615 0.069 Uiso 1 1 calc R U . . .

loop_
_atom_site_aniso_label
_atom_site_aniso_U_11
_atom_site_aniso_U_22
_atom_site_aniso_U_33
_atom_site_aniso_U_23
_atom_site_aniso_U_13
_atom_site_aniso_U_12
F1 0.1206(13) 0.1643(15) 0.0789(10) -0.0361(10) -0.0406(10) 0.0239(11)
O1 0.0969(10) 0.0334(6) 0.0611(8) 0.0139(5) 0.0129(7) 0.0220(6)
N1 0.0440(8) 0.0305(7) 0.0414(8) 0.0090(5) 0.0065(6) 0.0099(5)
N2 0.0520(8) 0.0345(7) 0.0465(8) 0.0137(6) 0.0074(7) 0.0106(6)
N3 0.0500(8) 0.0332(7) 0.0457(8) 0.0090(6) 0.0056(7) 0.0097(6)
N4 0.0518(9) 0.0311(7) 0.0426(8) 0.0110(6) 0.0097(6) 0.0128(6)
C1 0.0455(9) 0.0323(8) 0.0430(9) 0.0111(6) 0.0059(7) 0.0141(7)
C2 0.0409(9) 0.0324(8) 0.0446(9) 0.0096(7) 0.0092(7) 0.0131(6)
C3 0.0418(9) 0.0392(9) 0.0460(10) 0.0041(7) 0.0058(7) 0.0155(7)
C4 0.0463(10) 0.0445(10) 0.0615(12) 0.0034(8) 0.0029(9) 0.0097(8)
C5 0.0537(12) 0.0613(12) 0.0797(16) -0.0099(11) -0.0063(11) 0.0083(9)
C6 0.0652(15) 0.0969(18) 0.0608(15) -0.0205(13) -0.0138(12) 0.0226(13)
C7 0.0896(17) 0.113(2) 0.0485(13) 0.0168(12) 0.0006(12) 0.0316(15)
C8 0.0676(13) 0.0644(12) 0.0521(12) 0.0145(9) 0.0047(10) 0.0138(10)
C9 0.0424(9) 0.0339(8) 0.0418(9) 0.0033(7) 0.0042(7) 0.0115(7)
C10 0.0445(9) 0.0329(8) 0.0447(9) 0.0041(7) 0.0065(7) 0.0117(7)
C11 0.0513(11) 0.0430(10) 0.0554(12) 0.0034(8) 0.0058(9) 0.0046(8)
C12 0.0585(12) 0.0586(12) 0.0550(12) -0.0031(9) -0.0041(10) 0.0030(9)
C13 0.0659(13) 0.0683(12) 0.0410(10) 0.0039(9) 0.0008(9) 0.0121(10)
C14 0.0557(11) 0.0522(10) 0.0444(10) 0.0104(8) 0.0072(8) 0.0101(8)
C15 0.0456(10) 0.0306(8) 0.0490(10) 0.0082(7) 0.0077(8) 0.0090(7)
C16 0.0466(10) 0.0354(8) 0.0419(9) 0.0114(7) 0.0083(7) 0.0051(7)
C17 0.0722(13) 0.0433(10) 0.0472(11) 0.0121(8) 0.0122(9) 0.0168(9)
C18 0.1109(18) 0.0551(12) 0.0478(12) 0.0042(9) 0.0150(12) 0.0229(12)
C19 0.116(2) 0.0714(15) 0.0442(12) 0.0099(10) -0.0031(12) 0.0152(13)
C20 0.0937(17) 0.0729(14) 0.0583(13) 0.0208(11) -0.0081(12) 0.0233(12)
C21 0.0657(12) 0.0529(11) 0.0553(12) 0.0145(9) 0.0031(9) 0.0195(9)

loop_
_atom_type_symbol
_atom_type_description
_atom_type_scat_dispersion_real
_atom_type_scat_dispersion_imag
_atom_type_scat_source
C C 0.0033 0.0016 'International Tables Vol C Tables 4.2.6.8 and 6.1.1.4'
H H 0.0000 0.0000 'International Tables Vol C Tables 4.2.6.8 and 6.1.1.4'
F F 0.0171 0.0103 'International Tables Vol C Tables 4.2.6.8 and 6.1.1.4'
N N 0.0061 0.0033 'International Tables Vol C Tables 4.2.6.8 and 6.1.1.4'
O O 0.0106 0.0060 'International Tables Vol C Tables 4.2.6.8 and 6.1.1.4'

loop_
_geom_angle_atom_site_label_1
_geom_angle_atom_site_label_2
_geom_angle_atom_site_label_3
_geom_angle
_geom_angle_site_symmetry_1
_geom_angle_site_symmetry_3
_geom_angle_publ_flag
N2 N1 C9 117.75(12) . . ?
C1 N1 N2 110.42(12) . . ?
C1 N1 C9 131.70(12) . . ?
N3 N2 N1 106.69(12) . . ?
N2 N3 C2 109.76(12) . . ?
C15 N4 H4 117.5(12) . . ?
C15 N4 C16 126.52(14) . . ?
C16 N4 H4 115.9(12) . . ?
N1 C1 H1 127.2 . . ?
N1 C1 C2 105.58(13) . . ?
C2 C1 H1 127.2 . . ?
N3 C2 C3 121.70(13) . . ?
C1 C2 N3 107.50(14) . . ?
C1 C2 C3 130.61(15) . . ?
C4 C3 C2 121.08(15) . . ?
C8 C3 C2 120.27(16) . . ?
C8 C3 C4 118.59(17) . . ?
C3 C4 H4A 119.6 . . ?
C5 C4 C3 120.83(19) . . ?
C5 C4 H4A 119.6 . . ?
C4 C5 H5 120.5 . . ?
C6 C5 C4 119.0(2) . . ?
C6 C5 H5 120.5 . . ?
F1 C6 C7 117.9(3) . . ?
C5 C6 F1 119.7(2) . . ?
C5 C6 C7 122.4(2) . . ?
C6 C7 H7 120.7 . . ?
C6 C7 C8 118.7(2) . . ?
C8 C7 H7 120.7 . . ?
C3 C8 H8 119.8 . . ?
C7 C8 C3 120.5(2) . . ?
C7 C8 H8 119.8 . . ?
C10 C9 N1 122.04(14) . . ?
C14 C9 N1 117.20(14) . . ?
C14 C9 C10 120.75(15) . . ?
C9 C10 C15 126.47(14) . . ?
C11 C10 C9 117.31(15) . . ?
C11 C10 C15 116.17(14) . . ?
C10 C11 H11 119.0 . . ?
C12 C11 C10 122.06(17) . . ?
C12 C11 H11 119.0 . . ?
C11 C12 H12 120.1 . . ?
C11 C12 C13 119.71(17) . . ?
C13 C12 H12 120.1 . . ?
C12 C13 H13 120.0 . . ?
C12 C13 C14 119.93(18) . . ?
C14 C13 H13 120.0 . . ?
C9 C14 H14 119.9 . . ?
C13 C14 C9 120.19(17) . . ?
C13 C14 H14 119.9 . . ?
O1 C15 N4 123.52(15) . . ?
O1 C15 C10 119.60(13) . . ?
N4 C15 C10 116.84(13) . . ?
C17 C16 N4 117.58(15) . . ?
C21 C16 N4 123.26(15) . . ?
C21 C16 C17 119.08(16) . . ?
C16 C17 H17 120.0 . . ?
C18 C17 C16 120.00(18) . . ?
C18 C17 H17 120.0 . . ?
C17 C18 H18 119.5 . . ?
C17 C18 C19 120.9(2) . . ?
C19 C18 H18 119.5 . . ?
C18 C19 H19 120.5 . . ?
C20 C19 C18 119.1(2) . . ?
C20 C19 H19 120.5 . . ?
C19 C20 H20 119.5 . . ?
C19 C20 C21 120.9(2) . . ?
C21 C20 H20 119.5 . . ?
C16 C21 H21 120.0 . . ?
C20 C21 C16 119.98(18) . . ?
C20 C21 H21 120.0 . . ?

loop_
_geom_bond_atom_site_label_1
_geom_bond_atom_site_label_2
_geom_bond_distance
_geom_bond_site_symmetry_2
_geom_bond_publ_flag
F1 C6 1.361(2) . ?
O1 C15 1.2212(18) . ?
N1 N2 1.3530(16) . ?
N1 C1 1.3435(19) . ?
N1 C9 1.4343(19) . ?
N2 N3 1.3050(18) . ?
N3 C2 1.362(2) . ?
N4 H4 0.864(18) . ?
N4 C15 1.3491(19) . ?
N4 C16 1.412(2) . ?
C1 H1 0.9300 . ?
C1 C2 1.362(2) . ?
C2 C3 1.461(2) . ?
C3 C4 1.388(2) . ?
C3 C8 1.381(3) . ?
C4 H4A 0.9300 . ?
C4 C5 1.373(3) . ?
C5 H5 0.9300 . ?
C5 C6 1.346(3) . ?
C6 C7 1.368(3) . ?
C7 H7 0.9300 . ?
C7 C8 1.379(3) . ?
C8 H8 0.9300 . ?
C9 C10 1.395(2) . ?
C9 C14 1.381(2) . ?
C10 C11 1.391(2) . ?
C10 C15 1.499(2) . ?
C11 H11 0.9300 . ?
C11 C12 1.369(3) . ?
C12 H12 0.9300 . ?
C12 C13 1.374(3) . ?
C13 H13 0.9300 . ?
C13 C14 1.380(2) . ?
C14 H14 0.9300 . ?
C16 C17 1.388(2) . ?
C16 C21 1.380(2) . ?
C17 H17 0.9300 . ?
C17 C18 1.370(3) . ?
C18 H18 0.9300 . ?
C18 C19 1.372(3) . ?
C19 H19 0.9300 . ?
C19 C20 1.370(3) . ?
C20 H20 0.9300 . ?
C20 C21 1.377(3) . ?
C21 H21 0.9300 . ?

loop_
_geom_torsion_atom_site_label_1
_geom_torsion_atom_site_label_2
_geom_torsion_atom_site_label_3
_geom_torsion_atom_site_label_4
_geom_torsion
_geom_torsion_site_symmetry_1
_geom_torsion_site_symmetry_2
_geom_torsion_site_symmetry_3
_geom_torsion_site_symmetry_4
_geom_torsion_publ_flag
F1 C6 C7 C8 179.8(2) . . . . ?
N1 N2 N3 C2 -0.17(17) . . . . ?
N1 C1 C2 N3 -1.83(16) . . . . ?
N1 C1 C2 C3 173.24(15) . . . . ?
N1 C9 C10 C11 -179.12(14) . . . . ?
N1 C9 C10 C15 -1.7(2) . . . . ?
N1 C9 C14 C13 -178.95(16) . . . . ?
N2 N1 C1 C2 1.79(16) . . . . ?
N2 N1 C9 C10 -144.30(15) . . . . ?
N2 N1 C9 C14 35.0(2) . . . . ?
N2 N3 C2 C1 1.28(17) . . . . ?
N2 N3 C2 C3 -174.33(14) . . . . ?
N3 C2 C3 C4 -19.9(2) . . . . ?
N3 C2 C3 C8 157.01(16) . . . . ?
N4 C16 C17 C18 -176.90(17) . . . . ?
N4 C16 C21 C20 177.19(17) . . . . ?
C1 N1 N2 N3 -1.03(17) . . . . ?
C1 N1 C9 C10 31.2(2) . . . . ?
C1 N1 C9 C14 -149.57(16) . . . . ?
C1 C2 C3 C4 165.64(16) . . . . ?
C1 C2 C3 C8 -17.5(3) . . . . ?
C2 C3 C4 C5 177.00(16) . . . . ?
C2 C3 C8 C7 -177.35(18) . . . . ?
C3 C4 C5 C6 0.2(3) . . . . ?
C4 C3 C8 C7 -0.4(3) . . . . ?
C4 C5 C6 F1 179.83(18) . . . . ?
C4 C5 C6 C7 0.0(4) . . . . ?
C5 C6 C7 C8 -0.3(4) . . . . ?
C6 C7 C8 C3 0.5(3) . . . . ?
C8 C3 C4 C5 0.1(3) . . . . ?
C9 N1 N2 N3 175.35(12) . . . . ?
C9 N1 C1 C2 -173.93(15) . . . . ?
C9 C10 C11 C12 -2.6(3) . . . . ?
C9 C10 C15 O1 -129.97(18) . . . . ?
C9 C10 C15 N4 52.4(2) . . . . ?
C10 C9 C14 C13 0.3(3) . . . . ?
C10 C11 C12 C13 1.6(3) . . . . ?
C11 C10 C15 O1 47.4(2) . . . . ?
C11 C10 C15 N4 -130.23(16) . . . . ?
C11 C12 C13 C14 0.5(3) . . . . ?
C12 C13 C14 C9 -1.4(3) . . . . ?
C14 C9 C10 C11 1.6(2) . . . . ?
C14 C9 C10 C15 179.02(15) . . . . ?
C15 N4 C16 C17 -163.47(16) . . . . ?
C15 N4 C16 C21 19.8(3) . . . . ?
C15 C10 C11 C12 179.72(17) . . . . ?
C16 N4 C15 O1 14.2(3) . . . . ?
C16 N4 C15 C10 -168.24(14) . . . . ?
C16 C17 C18 C19 -0.8(3) . . . . ?
C17 C16 C21 C20 0.5(3) . . . . ?
C17 C18 C19 C20 1.0(4) . . . . ?
C18 C19 C20 C21 -0.5(4) . . . . ?
C19 C20 C21 C16 -0.2(3) . . . . ?
C21 C16 C17 C18 0.0(3) . . . . ?
